data_7004834
loop_
_publ_author_name
'Field, John S.'
'Haines, Raymond J.'
'Ledwaba, Lesibana P.'
'McGuire, Jr, Robert'
'Munro, Orde Q.'
'Low, Murray R.'
'McMillin, David R.'

_publ_section_title
;
 Synthesis, electrochemistry and luminescence of
 [Pt{4'-(R)trpy}(CN)](+) (R = Ph, o-CH(3)C(6)H(4), o-ClC(6)H(4) or
 o-CF(3)C(6)H(4); trpy = 2,2':6',2''-terpyridine): crystal structure of
 [Pt{4'-(Ph)trpy}(CN)]BF(4) x CH(3)CN.
;
_journal_issue 2
_journal_name_full 'Dalton transactions (Cambridge, England : 2003)'
_journal_page_first 192
_journal_page_last 199
_journal_paper_doi 10.1039/b611244g
_journal_year 2007
_chemical_formula_moiety 'C24 H18 B F4 N5 Pt'
_chemical_formula_sum 'C24 H18 B F4 N5 Pt'
_chemical_formula_weight 658.33
_chemical_name_common '[Pt{4'-(Ph)terpy}CN]BF4'
_chemical_name_systematic
;
?
;
_space_group_IT_number 2
_symmetry_cell_setting triclinic
_symmetry_space_group_name_Hall '-P 1'
_symmetry_space_group_name_H-M 'P -1'
_atom_sites_solution_hydrogens geom
_atom_sites_solution_primary direct
_atom_sites_solution_secondary difmap
_audit_creation_method SHELXL-97
_cell_angle_alpha 72.148(19)
_cell_angle_beta 76.32(3)
_cell_angle_gamma 81.02(3)
_cell_formula_units_Z 2
_cell_length_a 7.304(3)
_cell_length_b 13.015(3)
_cell_length_c 13.057(3)
_cell_measurement_reflns_used 1500
_cell_measurement_temperature 280(2)
_cell_measurement_theta_max 32
_cell_measurement_theta_min 4
_cell_volume 1143.2(6)
_computing_cell_refinement 'Crysalis CCD 170'
_computing_data_collection 'Crysalis CCD 170'
_computing_data_reduction 'Crysalis RED 170'
_computing_molecular_graphics 'ORTEP3 (Farrugia, 1999)'
_computing_publication_material 'CIFTAB (Sheldrick, 1997)'
_computing_structure_refinement 'SHELXL-97 (Sheldrick, 1997)'
_computing_structure_solution 'SHELXS-97 (Sheldrick, 1990)'
_diffrn_ambient_temperature 280(2)
_diffrn_measured_fraction_theta_full 0.993
_diffrn_measured_fraction_theta_max 0.894
_diffrn_measurement_device_type 'Xcalibur CCD'
_diffrn_measurement_method 'omega 2 theta scans'
_diffrn_radiation_monochromator graphite
_diffrn_radiation_source 'fine-focus sealed tube'
_diffrn_radiation_type MoK\a
_diffrn_radiation_wavelength 0.71073
_diffrn_reflns_av_R_equivalents 0.0335
_diffrn_reflns_av_sigmaI/netI 0.0505
_diffrn_reflns_limit_h_max 10
_diffrn_reflns_limit_h_min -7
_diffrn_reflns_limit_k_max 19
_diffrn_reflns_limit_k_min -18
_diffrn_reflns_limit_l_max 18
_diffrn_reflns_limit_l_min -19
_diffrn_reflns_number 11424
_diffrn_reflns_theta_full 25.00
_diffrn_reflns_theta_max 31.81
_diffrn_reflns_theta_min 4.73
_exptl_absorpt_coefficient_mu 6.193
_exptl_absorpt_correction_T_max 0.4569
_exptl_absorpt_correction_T_min 0.2581
_exptl_absorpt_correction_type numerical
_exptl_absorpt_process_details 'Crysalis RED 170'
_exptl_crystal_colour yellow
_exptl_crystal_density_diffrn 1.912
_exptl_crystal_density_meas ?
_exptl_crystal_density_method .
_exptl_crystal_description needle
_exptl_crystal_F_000 632
_exptl_crystal_size_max 0.60
_exptl_crystal_size_mid 0.20
_exptl_crystal_size_min 0.16
_refine_diff_density_max 3.846
_refine_diff_density_min -1.961
_refine_diff_density_rms 0.202
_refine_ls_extinction_method none
_refine_ls_goodness_of_fit_ref 1.103
_refine_ls_hydrogen_treatment constr
_refine_ls_matrix_type full
_refine_ls_number_parameters 318
_refine_ls_number_reflns 7010
_refine_ls_number_restraints 0
_refine_ls_restrained_S_all 1.103
_refine_ls_R_factor_all 0.0644
_refine_ls_R_factor_gt 0.0553
_refine_ls_shift/su_max 0.001
_refine_ls_shift/su_mean 0.000
_refine_ls_structure_factor_coef Fsqd
_refine_ls_weighting_details 'calc w=1/[\s^2^(Fo^2^)+(0.1000P)^2^+0.0000P] where P=(Fo^2^+2Fc^2^)/3'
_refine_ls_weighting_scheme calc
_refine_ls_wR_factor_gt 0.1540
_refine_ls_wR_factor_ref 0.1599
_reflns_number_gt 5941
_reflns_number_total 7010
_reflns_threshold_expression >2sigma(I)
_cod_data_source_file b611244g.txt
_cod_data_source_block phcnbf4soly
_cod_depositor_comments
;
The following automatic conversions were performed:
'_symmetry_cell_setting' value 'Triclinic' changed to 'triclinic'
according to '/home/saulius/struct/CIF-dictionaries/cif_core.dic'
dictionary named 'cif_core.dic' version 2.4.1 from
2010-06-29.

'_exptl_absorpt_correction_type' value 'Numerical' changed to
'numerical' according to
'/home/saulius/struct/CIF-dictionaries/cif_core.dic' dictionary named
'cif_core.dic' version 2.4.1 from 2010-06-29.

Automatic conversion script
Id: cif_fix_enum 1527 2010-12-29 10:47:43Z saulius 
;
_cod_original_sg_symbol_H-M P-1
_cod_database_code 7004834

loop_
_symmetry_equiv_pos_as_xyz
'x, y, z'
'-x, -y, -z'

loop_
_atom_site_label
_atom_site_type_symbol
_atom_site_fract_x
_atom_site_fract_y
_atom_site_fract_z
_atom_site_U_iso_or_equiv
_atom_site_adp_type
_atom_site_occupancy
_atom_site_symmetry_multiplicity
_atom_site_calc_flag
_atom_site_refinement_flags
_atom_site_disorder_assembly
_atom_site_disorder_group
Pt Pt 0.14186(3) 0.666668(19) 0.91792(2) 0.03421(10) Uani 1 1 d . . .
N1 N 0.1437(8) 0.7814(5) 0.7721(5) 0.0375(12) Uani 1 1 d . . .
N2 N -0.0156(7) 0.7823(4) 0.9692(4) 0.0287(9) Uani 1 1 d . . .
N3 N 0.0930(8) 0.5933(4) 1.0818(5) 0.0338(11) Uani 1 1 d . . .
N4 N 0.3950(14) 0.4748(7) 0.8465(8) 0.072(2) Uani 1 1 d . . .
F1 F 0.2789(12) 1.1977(5) 0.5983(5) 0.089(2) Uani 1 1 d . . .
F2 F 0.2441(18) 1.2143(7) 0.4296(7) 0.135(4) Uani 1 1 d . . .
F3 F 0.372(2) 1.3357(10) 0.4538(11) 0.172(6) Uani 1 1 d . . .
F4 F 0.0918(17) 1.3346(11) 0.5176(7) 0.167(6) Uani 1 1 d . . .
B B 0.2338(16) 1.2647(8) 0.5020(7) 0.051(2) Uani 1 1 d . . .
C1 C 0.2417(12) 0.7745(7) 0.6723(6) 0.0472(17) Uani 1 1 d . . .
H1 H 0.3069 0.7088 0.6654 0.074(8) Uiso 1 1 calc R . .
C2 C 0.2473(15) 0.8624(8) 0.5806(7) 0.057(2) Uani 1 1 d . . .
H2 H 0.3141 0.8551 0.5128 0.074(8) Uiso 1 1 calc R . .
C3 C 0.1544(14) 0.9612(8) 0.5888(7) 0.055(2) Uani 1 1 d . . .
H3 H 0.1627 1.0218 0.5279 0.074(8) Uiso 1 1 calc R . .
C4 C 0.0464(12) 0.9680(7) 0.6918(6) 0.0454(16) Uani 1 1 d . . .
H4 H -0.0231 1.0325 0.6991 0.074(8) Uiso 1 1 calc R . .
C5 C 0.0450(9) 0.8788(6) 0.7809(6) 0.0337(12) Uani 1 1 d . . .
C6 C -0.0504(9) 0.8786(5) 0.8935(5) 0.0307(11) Uani 1 1 d . . .
C7 C -0.1618(9) 0.9631(5) 0.9287(6) 0.0342(12) Uani 1 1 d . . .
H7 H -0.1872 1.0288 0.8781 0.074(8) Uiso 1 1 calc R . .
C8 C -0.2352(9) 0.9483(5) 1.0409(6) 0.0327(12) Uani 1 1 d . . .
C9 C -0.1940(10) 0.8483(5) 1.1161(6) 0.0355(13) Uani 1 1 d . . .
H9 H -0.2410 0.8372 1.1910 0.074(8) Uiso 1 1 calc R . .
C10 C -0.0834(9) 0.7675(5) 1.0771(5) 0.0320(12) Uani 1 1 d . . .
C11 C -0.0216(9) 0.6575(5) 1.1420(5) 0.0329(12) Uani 1 1 d . . .
C12 C -0.0681(11) 0.6207(6) 1.2546(6) 0.0424(15) Uani 1 1 d . . .
H12 H -0.1459 0.6647 1.2946 0.074(8) Uiso 1 1 calc R . .
C13 C 0.0009(13) 0.5185(6) 1.3080(6) 0.0495(19) Uani 1 1 d . . .
H13 H -0.0291 0.4928 1.3841 0.074(8) Uiso 1 1 calc R . .
C14 C 0.1154(15) 0.4550(7) 1.2464(8) 0.056(2) Uani 1 1 d . . .
H14 H 0.1638 0.3859 1.2810 0.074(8) Uiso 1 1 calc R . .
C15 C 0.1578(12) 0.4938(6) 1.1340(6) 0.0419(15) Uani 1 1 d . . .
H15 H 0.2333 0.4498 1.0932 0.074(8) Uiso 1 1 calc R . .
C16 C -0.3558(9) 1.0376(5) 1.0820(6) 0.0354(13) Uani 1 1 d . . .
C17 C -0.3917(10) 1.1380(5) 1.0087(7) 0.0406(15) Uani 1 1 d . . .
H17 H -0.3420 1.1498 0.9340 0.074(8) Uiso 1 1 calc R . .
C18 C -0.5048(12) 1.2225(6) 1.0485(8) 0.0503(19) Uani 1 1 d . . .
H18 H -0.5274 1.2900 0.9998 0.074(8) Uiso 1 1 calc R . .
C19 C -0.5803(11) 1.2047(7) 1.1585(8) 0.0504(19) Uani 1 1 d . . .
H19 H -0.6543 1.2598 1.1846 0.074(8) Uiso 1 1 calc R . .
C20 C -0.5458(12) 1.1047(8) 1.2298(8) 0.0523(19) Uani 1 1 d . . .
H20 H -0.6009 1.0920 1.3040 0.074(8) Uiso 1 1 calc R . .
C21 C -0.4315(10) 1.0230(6) 1.1937(7) 0.0431(16) Uani 1 1 d . . .
H21 H -0.4043 0.9575 1.2442 0.074(8) Uiso 1 1 calc R . .
C22 C 0.3111(10) 0.5430(6) 0.8677(6) 0.0367(13) Uani 1 1 d . . .
NS N -0.288(2) 1.1983(10) 0.7301(10) 0.102(4) Uani 1 1 d . . .
CS1 C -0.3298(18) 1.2799(9) 0.6781(9) 0.069(3) Uani 1 1 d . . .
CS2 C -0.3880(18) 1.3850(9) 0.6152(11) 0.074(3) Uani 1 1 d . . .
HS1 H -0.4647 1.3787 0.5674 0.074(8) Uiso 1 1 calc R . .
HS2 H -0.2786 1.4214 0.5722 0.074(8) Uiso 1 1 calc R . .
HS3 H -0.4602 1.4259 0.6636 0.074(8) Uiso 1 1 calc R . .

loop_
_atom_site_aniso_label
_atom_site_aniso_U_11
_atom_site_aniso_U_22
_atom_site_aniso_U_33
_atom_site_aniso_U_23
_atom_site_aniso_U_13
_atom_site_aniso_U_12
Pt 0.03304(14) 0.03343(15) 0.03544(15) -0.00799(10) -0.00862(9) -0.00163(9)
N1 0.039(3) 0.042(3) 0.031(3) -0.007(2) -0.009(2) -0.005(2)
N2 0.028(2) 0.030(2) 0.028(2) -0.0053(18) -0.0055(18) -0.0081(18)
N3 0.034(3) 0.030(3) 0.035(3) -0.004(2) -0.010(2) -0.001(2)
N4 0.080(6) 0.064(5) 0.060(5) -0.018(4) -0.005(4) 0.013(4)
F1 0.149(7) 0.059(4) 0.053(3) -0.002(3) -0.045(4) 0.019(4)
F2 0.266(12) 0.073(5) 0.079(5) -0.034(4) -0.073(7) 0.031(6)
F3 0.216(14) 0.144(10) 0.139(10) 0.042(8) -0.066(10) -0.091(10)
F4 0.176(10) 0.202(12) 0.064(5) -0.024(6) -0.021(6) 0.129(9)
B 0.064(6) 0.048(5) 0.033(4) -0.009(3) -0.010(4) 0.012(4)
C1 0.051(4) 0.051(4) 0.037(4) -0.012(3) -0.006(3) -0.002(3)
C2 0.071(6) 0.061(5) 0.032(4) -0.005(3) -0.006(4) -0.008(4)
C3 0.066(6) 0.056(5) 0.039(4) -0.004(3) -0.015(4) -0.007(4)
C4 0.048(4) 0.042(4) 0.040(4) -0.003(3) -0.012(3) 0.000(3)
C5 0.028(3) 0.040(3) 0.034(3) -0.009(2) -0.009(2) -0.006(2)
C6 0.030(3) 0.030(3) 0.032(3) -0.003(2) -0.014(2) -0.004(2)
C7 0.033(3) 0.032(3) 0.039(3) -0.005(2) -0.016(2) -0.003(2)
C8 0.032(3) 0.027(3) 0.043(3) -0.009(2) -0.016(3) -0.002(2)
C9 0.041(3) 0.030(3) 0.032(3) -0.004(2) -0.010(3) -0.001(2)
C10 0.032(3) 0.033(3) 0.031(3) -0.005(2) -0.011(2) -0.004(2)
C11 0.037(3) 0.029(3) 0.032(3) -0.006(2) -0.011(2) 0.000(2)
C12 0.055(4) 0.033(3) 0.035(3) -0.007(3) -0.014(3) 0.009(3)
C13 0.070(5) 0.040(4) 0.027(3) 0.001(3) -0.009(3) 0.007(3)
C14 0.082(6) 0.032(3) 0.052(5) -0.008(3) -0.029(4) 0.013(4)
C15 0.053(4) 0.032(3) 0.040(4) -0.011(3) -0.014(3) 0.007(3)
C16 0.030(3) 0.027(3) 0.054(4) -0.010(3) -0.019(3) 0.001(2)
C17 0.041(3) 0.029(3) 0.051(4) -0.006(3) -0.017(3) -0.001(3)
C18 0.048(4) 0.029(3) 0.077(6) -0.014(3) -0.027(4) 0.007(3)
C19 0.040(4) 0.048(4) 0.072(5) -0.035(4) -0.013(4) 0.011(3)
C20 0.048(4) 0.061(5) 0.054(5) -0.029(4) -0.010(4) 0.002(4)
C21 0.036(3) 0.038(4) 0.060(5) -0.020(3) -0.016(3) 0.007(3)
C22 0.043(3) 0.037(3) 0.030(3) -0.006(2) -0.010(3) -0.005(3)
NS 0.131(10) 0.072(7) 0.082(7) 0.007(6) -0.024(7) 0.000(7)
CS1 0.084(8) 0.057(6) 0.056(6) -0.005(5) -0.009(5) -0.011(5)
CS2 0.075(7) 0.058(6) 0.079(7) -0.014(5) -0.013(6) 0.002(5)

loop_
_atom_type_symbol
_atom_type_description
_atom_type_scat_dispersion_real
_atom_type_scat_dispersion_imag
_atom_type_scat_source
C C 0.0033 0.0016 'International Tables Vol C Tables 4.2.6.8 and 6.1.1.4'
H H 0.0000 0.0000 'International Tables Vol C Tables 4.2.6.8 and 6.1.1.4'
N N 0.0061 0.0033 'International Tables Vol C Tables 4.2.6.8 and 6.1.1.4'
Pt Pt -1.7033 8.3905 'International Tables Vol C Tables 4.2.6.8 and 6.1.1.4'
B B 0.0013 0.0007 'International Tables Vol C Tables 4.2.6.8 and 6.1.1.4'
F F 0.0171 0.0103 'International Tables Vol C Tables 4.2.6.8 and 6.1.1.4'

loop_
_geom_angle_atom_site_label_1
_geom_angle_atom_site_label_2
_geom_angle_atom_site_label_3
_geom_angle
_geom_angle_site_symmetry_1
_geom_angle_site_symmetry_3
_geom_angle_publ_flag
N2 Pt N1 80.6(2) . . ?
N2 Pt N3 80.5(2) . . ?
N1 Pt N3 161.0(3) . . ?
N2 Pt C22 178.4(2) . . ?
N1 Pt C22 100.7(3) . . ?
N3 Pt C22 98.1(2) . . ?
C1 N1 C5 118.7(6) . . ?
C1 N1 Pt 127.1(5) . . ?
C5 N1 Pt 114.0(5) . . ?
C10 N2 C6 121.8(6) . . ?
C10 N2 Pt 119.8(4) . . ?
C6 N2 Pt 118.4(4) . . ?
C15 N3 C11 119.2(6) . . ?
C15 N3 Pt 127.8(5) . . ?
C11 N3 Pt 113.0(4) . . ?
F2 B F4 119.5(11) . . ?
F2 B F1 112.9(8) . . ?
F4 B F1 112.9(8) . . ?
F2 B F3 103.2(11) . . ?
F4 B F3 98.2(12) . . ?
F1 B F3 107.9(10) . . ?
N1 C1 C2 121.5(8) . . ?
N1 C1 H1 119.2 . . ?
C2 C1 H1 119.2 . . ?
C1 C2 C3 120.4(8) . . ?
C1 C2 H2 119.8 . . ?
C3 C2 H2 119.8 . . ?
C2 C3 C4 118.3(8) . . ?
C2 C3 H3 120.8 . . ?
C4 C3 H3 120.8 . . ?
C5 C4 C3 119.3(8) . . ?
C5 C4 H4 120.3 . . ?
C3 C4 H4 120.3 . . ?
C4 C5 N1 121.6(7) . . ?
C4 C5 C6 124.1(7) . . ?
N1 C5 C6 114.2(6) . . ?
N2 C6 C7 119.4(6) . . ?
N2 C6 C5 112.7(6) . . ?
C7 C6 C5 127.9(6) . . ?
C6 C7 C8 119.4(6) . . ?
C6 C7 H7 120.3 . . ?
C8 C7 H7 120.3 . . ?
C7 C8 C9 119.3(6) . . ?
C7 C8 C16 120.9(6) . . ?
C9 C8 C16 119.7(6) . . ?
C10 C9 C8 118.9(6) . . ?
C10 C9 H9 120.5 . . ?
C8 C9 H9 120.5 . . ?
N2 C10 C9 121.2(6) . . ?
N2 C10 C11 111.3(6) . . ?
C9 C10 C11 127.5(6) . . ?
N3 C11 C12 120.8(6) . . ?
N3 C11 C10 115.3(6) . . ?
C12 C11 C10 123.9(6) . . ?
C11 C12 C13 119.7(7) . . ?
C11 C12 H12 120.1 . . ?
C13 C12 H12 120.1 . . ?
C12 C13 C14 118.8(7) . . ?
C12 C13 H13 120.6 . . ?
C14 C13 H13 120.6 . . ?
C15 C14 C13 120.0(7) . . ?
C15 C14 H14 120.0 . . ?
C13 C14 H14 120.0 . . ?
N3 C15 C14 121.5(7) . . ?
N3 C15 H15 119.2 . . ?
C14 C15 H15 119.2 . . ?
C17 C16 C21 118.5(7) . . ?
C17 C16 C8 120.2(7) . . ?
C21 C16 C8 121.3(6) . . ?
C16 C17 C18 119.8(8) . . ?
C16 C17 H17 120.1 . . ?
C18 C17 H17 120.1 . . ?
C19 C18 C17 120.1(7) . . ?
C19 C18 H18 119.9 . . ?
C17 C18 H18 119.9 . . ?
C18 C19 C20 119.5(7) . . ?
C18 C19 H19 120.2 . . ?
C20 C19 H19 120.2 . . ?
C19 C20 C21 121.3(8) . . ?
C19 C20 H20 119.3 . . ?
C21 C20 H20 119.3 . . ?
C20 C21 C16 120.6(8) . . ?
C20 C21 H21 119.7 . . ?
C16 C21 H21 119.7 . . ?
N4 C22 Pt 176.1(8) . . ?
NS CS1 CS2 177.9(15) . . ?
CS1 CS2 HS1 109.5 . . ?
CS1 CS2 HS2 109.5 . . ?
HS1 CS2 HS2 109.5 . . ?
CS1 CS2 HS3 109.5 . . ?
HS1 CS2 HS3 109.5 . . ?
HS2 CS2 HS3 109.5 . . ?

loop_
_geom_bond_atom_site_label_1
_geom_bond_atom_site_label_2
_geom_bond_distance
_geom_bond_site_symmetry_2
_geom_bond_publ_flag
Pt N2 1.936(5) . ?
Pt N1 2.026(6) . ?
Pt N3 2.028(6) . ?
Pt C22 2.048(8) . ?
N1 C1 1.353(10) . ?
N1 C5 1.380(9) . ?
N2 C10 1.342(8) . ?
N2 C6 1.368(8) . ?
N3 C15 1.336(9) . ?
N3 C11 1.374(9) . ?
N4 C22 1.068(11) . ?
F1 B 1.372(10) . ?
F2 B 1.289(12) . ?
F3 B 1.377(15) . ?
F4 B 1.290(12) . ?
C1 C2 1.376(11) . ?
C1 H1 0.9300 . ?
C2 C3 1.380(14) . ?
C2 H2 0.9300 . ?
C3 C4 1.410(12) . ?
C3 H3 0.9300 . ?
C4 C5 1.369(10) . ?
C4 H4 0.9300 . ?
C5 C6 1.470(9) . ?
C6 C7 1.391(9) . ?
C7 C8 1.400(10) . ?
C7 H7 0.9300 . ?
C8 C9 1.407(9) . ?
C8 C16 1.501(9) . ?
C9 C10 1.374(10) . ?
C9 H9 0.9300 . ?
C10 C11 1.486(9) . ?
C11 C12 1.375(9) . ?
C12 C13 1.377(10) . ?
C12 H12 0.9300 . ?
C13 C14 1.380(12) . ?
C13 H13 0.9300 . ?
C14 C15 1.372(12) . ?
C14 H14 0.9300 . ?
C15 H15 0.9300 . ?
C16 C17 1.391(9) . ?
C16 C21 1.398(12) . ?
C17 C18 1.424(11) . ?
C17 H17 0.9300 . ?
C18 C19 1.372(13) . ?
C18 H18 0.9300 . ?
C19 C20 1.375(13) . ?
C19 H19 0.9300 . ?
C20 C21 1.376(11) . ?
C20 H20 0.9300 . ?
C21 H21 0.9300 . ?
NS CS1 1.113(15) . ?
CS1 CS2 1.421(15) . ?
CS2 HS1 0.9600 . ?
CS2 HS2 0.9600 . ?
CS2 HS3 0.9600 . ?
